data_7218323
loop_
_publ_author_name
'Aaker\"oy, Christer B.'
'Welideniya, Dhanushi'
'Desper, John'
'Moore, Curtis'

_publ_section_title
;
 Halogen-bond driven co-crystallization of potential anti-cancer
 compounds: a structural study
;
_journal_issue 44
_journal_name_full CrystEngComm
_journal_page_first 10203
_journal_paper_doi 10.1039/C4CE01614A
_journal_volume 16
_journal_year 2014
_chemical_formula_moiety
;
(C18 H22 N4 O2) (C2 F4 I2)
;
_chemical_formula_sum 'C20 H22 F4 I2 N4 O2'
_chemical_formula_weight 680.22
_chemical_name_systematic
;
DW-8-7 (3-pyridyl)-CONH-(CH2)6-NHCO-(3-pyridyl), I-(CF2)2-I
;
_space_group_IT_number 2
_symmetry_cell_setting triclinic
_symmetry_space_group_name_Hall '-P 1'
_symmetry_space_group_name_H-M 'P -1'
_atom_sites_solution_hydrogens geom
_atom_sites_solution_primary direct
_atom_sites_solution_secondary difmap
_audit_creation_method SHELXL-97
_cell_angle_alpha 94.513(5)
_cell_angle_beta 91.986(4)
_cell_angle_gamma 91.522(4)
_cell_formula_units_Z 1
_cell_length_a 5.0593(7)
_cell_length_b 5.0774(7)
_cell_length_c 22.229(3)
_cell_measurement_reflns_used 9932
_cell_measurement_temperature 120(2)
_cell_measurement_theta_max 33.13
_cell_measurement_theta_min 2.76
_cell_volume 568.66(14)
_computing_cell_refinement 'Bruker SAINT'
_computing_data_collection 'Bruker APEX2'
_computing_data_reduction 'Bruker SAINT'
_computing_molecular_graphics 'Bruker SHELXTL'
_computing_publication_material 'Bruker SHELXTL'
_computing_structure_refinement 'SHELXL-97 (Sheldrick, 2008)'
_computing_structure_solution 'SHELXS-97 (Sheldrick, 2008)'
_diffrn_ambient_temperature 120(2)
_diffrn_measured_fraction_theta_full 0.968
_diffrn_measured_fraction_theta_max 0.873
_diffrn_measurement_device_type 'Bruker APEX-II CCD'
_diffrn_measurement_method '\f and \w scans'
_diffrn_radiation_monochromator graphite
_diffrn_radiation_source 'fine-focus sealed tube'
_diffrn_radiation_type MoK\a
_diffrn_radiation_wavelength 0.71073
_diffrn_reflns_av_R_equivalents 0.0247
_diffrn_reflns_av_sigmaI/netI 0.0214
_diffrn_reflns_limit_h_max 7
_diffrn_reflns_limit_h_min -7
_diffrn_reflns_limit_k_max 7
_diffrn_reflns_limit_k_min -6
_diffrn_reflns_limit_l_max 32
_diffrn_reflns_limit_l_min -33
_diffrn_reflns_number 12442
_diffrn_reflns_theta_full 27.50
_diffrn_reflns_theta_max 32.57
_diffrn_reflns_theta_min 1.84
_exptl_absorpt_coefficient_mu 2.823
_exptl_absorpt_correction_T_max 0.6933
_exptl_absorpt_correction_T_min 0.4653
_exptl_absorpt_correction_type multi-scan
_exptl_absorpt_process_details SADABS
_exptl_crystal_colour yellow
_exptl_crystal_density_diffrn 1.986
_exptl_crystal_density_method 'not measured'
_exptl_crystal_description plate
_exptl_crystal_F_000 328
_exptl_crystal_size_max 0.32
_exptl_crystal_size_mid 0.22
_exptl_crystal_size_min 0.14
_refine_diff_density_max 1.062
_refine_diff_density_min -0.634
_refine_diff_density_rms 0.132
_refine_ls_extinction_method none
_refine_ls_goodness_of_fit_ref 1.183
_refine_ls_hydrogen_treatment constr
_refine_ls_matrix_type full
_refine_ls_number_parameters 145
_refine_ls_number_reflns 3612
_refine_ls_number_restraints 0
_refine_ls_restrained_S_all 1.183
_refine_ls_R_factor_all 0.0259
_refine_ls_R_factor_gt 0.0244
_refine_ls_shift/su_max 0.001
_refine_ls_shift/su_mean 0.000
_refine_ls_structure_factor_coef Fsqd
_refine_ls_weighting_details 'calc w=1/[\s^2^(Fo^2^)+(0.0300P)^2^+1.0000P] where P=(Fo^2^+2Fc^2^)/3'
_refine_ls_weighting_scheme calc
_refine_ls_wR_factor_gt 0.0688
_refine_ls_wR_factor_ref 0.0752
_reflns_number_gt 3479
_reflns_number_total 3612
_reflns_threshold_expression >2sigma(I)
_cod_data_source_file c4ce01614a2.cif
_cod_data_source_block A6D2
_cod_depositor_comments
;
The following automatic conversions were performed:

'_symmetry_cell_setting' value 'Triclinic' changed to 'triclinic'
according to
/usr/data/users/saulius/crontab/automatic-downloads/rss-feeds/RSC/lib/dictionaries/cif_core.dic
dictionary named 'cif_core.dic' version 2.4.2 from 2011-04-26.

Automatic conversion script
Id: cif_fix_values 2827 2014-09-09 07:05:25Z andrius 

 Adding full bibliography for 7218320--7218332.cif.
;
_cod_original_cell_volume 568.65(14)
_cod_original_sg_symbol_H-M P-1
_cod_database_code 7218323

loop_
_symmetry_equiv_pos_as_xyz
'x, y, z'
'-x, -y, -z'

loop_
_atom_site_label
_atom_site_type_symbol
_atom_site_fract_x
_atom_site_fract_y
_atom_site_fract_z
_atom_site_U_iso_or_equiv
_atom_site_adp_type
_atom_site_occupancy
_atom_site_symmetry_multiplicity
_atom_site_calc_flag
_atom_site_refinement_flags
N11 N 0.0651(5) 0.4629(5) 0.29838(11) 0.0263(4) Uani 1 1 d .
C12 C 0.2041(5) 0.3931(5) 0.25005(11) 0.0201(4) Uani 1 1 d .
H12 H 0.3471 0.5058 0.2406 0.024 Uiso 1 1 calc R
C13 C 0.1500(4) 0.1634(4) 0.21271(10) 0.0164(4) Uani 1 1 d .
C14 C -0.0588(5) -0.0015(5) 0.22667(12) 0.0217(4) Uani 1 1 d .
H14 H -0.0996 -0.1614 0.2026 0.026 Uiso 1 1 calc R
C15 C -0.2062(5) 0.0712(6) 0.27618(12) 0.0251(5) Uani 1 1 d .
H15 H -0.3525 -0.0356 0.2863 0.030 Uiso 1 1 calc R
C16 C -0.1364(6) 0.3018(6) 0.31045(12) 0.0263(5) Uani 1 1 d .
H16 H -0.2372 0.3493 0.3447 0.032 Uiso 1 1 calc R
C17 C 0.3190(4) 0.0778(4) 0.16091(10) 0.0165(4) Uani 1 1 d .
N17 N 0.4455(4) 0.2701(4) 0.13409(9) 0.0185(4) Uani 1 1 d .
H17 H 0.4213 0.4369 0.1459 0.022 Uiso 1 1 calc R
O17 O 0.3409(4) -0.1580(3) 0.14469(9) 0.0235(4) Uani 1 1 d .
C21 C 0.6227(5) 0.2020(4) 0.08537(11) 0.0185(4) Uani 1 1 d .
H21A H 0.5204 0.1089 0.0509 0.022 Uiso 1 1 calc R
H21B H 0.7575 0.0806 0.0995 0.022 Uiso 1 1 calc R
C22 C 0.7594(5) 0.4463(4) 0.06463(11) 0.0185(4) Uani 1 1 d .
H22A H 0.8687 0.5343 0.0986 0.022 Uiso 1 1 calc R
H22B H 0.6244 0.5716 0.0526 0.022 Uiso 1 1 calc R
C23 C 0.9343(5) 0.3786(4) 0.01166(11) 0.0181(4) Uani 1 1 d .
H23A H 1.0730 0.2584 0.0243 0.022 Uiso 1 1 calc R
H23B H 0.8259 0.2837 -0.0215 0.022 Uiso 1 1 calc R
C31 C 0.4520(6) 1.0743(5) 0.47341(12) 0.0237(5) Uani 1 1 d .
I1 I 0.28525(3) 0.81898(3) 0.398907(7) 0.02466(6) Uani 1 1 d .
F31B F 0.6564(4) 1.2167(4) 0.45467(8) 0.0353(4) Uani 1 1 d .
F31A F 0.2676(4) 1.2435(4) 0.49308(9) 0.0345(4) Uani 1 1 d .

loop_
_atom_site_aniso_label
_atom_site_aniso_U_11
_atom_site_aniso_U_22
_atom_site_aniso_U_33
_atom_site_aniso_U_23
_atom_site_aniso_U_13
_atom_site_aniso_U_12
N11 0.0362(12) 0.0210(10) 0.0222(10) 0.0001(8) 0.0064(9) 0.0063(9)
C12 0.0260(11) 0.0177(10) 0.0166(10) -0.0015(8) 0.0050(9) 0.0022(8)
C13 0.0182(9) 0.0162(9) 0.0150(9) 0.0017(7) 0.0024(8) 0.0020(7)
C14 0.0208(10) 0.0219(10) 0.0226(11) 0.0031(9) 0.0024(9) -0.0010(8)
C15 0.0231(11) 0.0304(13) 0.0229(12) 0.0052(10) 0.0070(9) 0.0033(9)
C16 0.0304(12) 0.0311(13) 0.0186(11) 0.0017(10) 0.0108(10) 0.0112(10)
C17 0.0192(9) 0.0146(9) 0.0157(9) -0.0004(7) 0.0028(8) -0.0001(7)
N17 0.0230(9) 0.0133(8) 0.0195(9) 0.0010(7) 0.0056(7) 0.0003(7)
O17 0.0316(9) 0.0133(7) 0.0257(9) -0.0019(6) 0.0103(7) 0.0005(6)
C21 0.0226(10) 0.0138(9) 0.0192(10) -0.0007(8) 0.0075(8) 0.0012(7)
C22 0.0207(10) 0.0148(9) 0.0201(10) 0.0010(8) 0.0051(8) 0.0000(7)
C23 0.0199(10) 0.0145(9) 0.0202(10) 0.0010(8) 0.0055(8) 0.0002(7)
C31 0.0316(12) 0.0196(10) 0.0201(11) 0.0011(9) 0.0033(9) 0.0012(9)
I1 0.03189(10) 0.02415(9) 0.01778(9) -0.00057(6) 0.00290(6) 0.00184(6)
F31B 0.0454(10) 0.0332(9) 0.0273(9) 0.0072(7) 0.0025(8) -0.0142(8)
F31A 0.0420(10) 0.0270(8) 0.0340(10) -0.0041(7) -0.0013(8) 0.0144(7)

loop_
_atom_type_symbol
_atom_type_description
_atom_type_scat_dispersion_real
_atom_type_scat_dispersion_imag
_atom_type_scat_source
C C 0.0033 0.0016 'International Tables Vol C Tables 4.2.6.8 and 6.1.1.4'
H H 0.0000 0.0000 'International Tables Vol C Tables 4.2.6.8 and 6.1.1.4'
N N 0.0061 0.0033 'International Tables Vol C Tables 4.2.6.8 and 6.1.1.4'
O O 0.0106 0.0060 'International Tables Vol C Tables 4.2.6.8 and 6.1.1.4'
F F 0.0171 0.0103 'International Tables Vol C Tables 4.2.6.8 and 6.1.1.4'
I I -0.4742 1.8119 'International Tables Vol C Tables 4.2.6.8 and 6.1.1.4'

loop_
_geom_angle_atom_site_label_1
_geom_angle_atom_site_label_2
_geom_angle_atom_site_label_3
_geom_angle
_geom_angle_site_symmetry_1
_geom_angle_site_symmetry_3
C12 N11 C16 117.2(2) . .
C12 N11 I1 122.14(18) . .
C16 N11 I1 116.79(18) . .
N11 C12 C13 123.3(2) . .
N11 C12 H12 118.3 . .
C13 C12 H12 118.3 . .
C14 C13 C12 118.2(2) . .
C14 C13 C17 118.9(2) . .
C12 C13 C17 122.8(2) . .
C15 C14 C13 118.8(2) . .
C15 C14 H14 120.6 . .
C13 C14 H14 120.6 . .
C16 C15 C14 118.5(2) . .
C16 C15 H15 120.7 . .
C14 C15 H15 120.7 . .
N11 C16 C15 123.9(2) . .
N11 C16 H16 118.1 . .
C15 C16 H16 118.1 . .
O17 C17 N17 122.3(2) . .
O17 C17 C13 121.0(2) . .
N17 C17 C13 116.7(2) . .
C17 N17 C21 119.9(2) . .
C17 N17 H17 120.1 . .
C21 N17 H17 120.1 . .
N17 C21 C22 111.27(19) . .
N17 C21 H21A 109.4 . .
C22 C21 H21A 109.4 . .
N17 C21 H21B 109.4 . .
C22 C21 H21B 109.4 . .
H21A C21 H21B 108.0 . .
C21 C22 C23 111.67(19) . .
C21 C22 H22A 109.3 . .
C23 C22 H22A 109.3 . .
C21 C22 H22B 109.3 . .
C23 C22 H22B 109.3 . .
H22A C22 H22B 107.9 . .
C23 C23 C22 112.8(2) 2_765 .
C23 C23 H23A 109.0 2_765 .
C22 C23 H23A 109.0 . .
C23 C23 H23B 109.0 2_765 .
C22 C23 H23B 109.0 . .
H23A C23 H23B 107.8 . .
F31B C31 F31A 108.0(2) . .
F31B C31 C31 108.6(3) . 2_676
F31A C31 C31 108.1(3) . 2_676
F31B C31 I1 109.56(17) . .
F31A C31 I1 109.08(18) . .
C31 C31 I1 113.4(2) 2_676 .
C31 I1 N11 178.83(9) . .

loop_
_geom_bond_atom_site_label_1
_geom_bond_atom_site_label_2
_geom_bond_distance
_geom_bond_site_symmetry_2
N11 C12 1.334(3) .
N11 C16 1.338(4) .
N11 I1 2.930(3) .
C12 C13 1.393(3) .
C12 H12 0.9500 .
C13 C14 1.389(3) .
C13 C17 1.501(3) .
C14 C15 1.383(4) .
C14 H14 0.9500 .
C15 C16 1.377(4) .
C15 H15 0.9500 .
C16 H16 0.9500 .
C17 O17 1.232(3) .
C17 N17 1.343(3) .
N17 C21 1.457(3) .
N17 H17 0.8800 .
C21 C22 1.515(3) .
C21 H21A 0.9900 .
C21 H21B 0.9900 .
C22 C23 1.521(3) .
C22 H22A 0.9900 .
C22 H22B 0.9900 .
C23 C23 1.520(4) 2_765
C23 H23A 0.9900 .
C23 H23B 0.9900 .
C31 F31B 1.343(3) .
C31 F31A 1.346(3) .
C31 C31 1.524(5) 2_676
C31 I1 2.155(3) .

loop_
_geom_hbond_atom_site_label_D
_geom_hbond_atom_site_label_H
_geom_hbond_atom_site_label_A
_geom_hbond_distance_DH
_geom_hbond_distance_HA
_geom_hbond_distance_DA
_geom_hbond_angle_DHA
_geom_hbond_site_symmetry_A
N17 H17 O17 0.88 2.11 2.958(3) 161.8 1_565

loop_
_geom_torsion_atom_site_label_1
_geom_torsion_atom_site_label_2
_geom_torsion_atom_site_label_3
_geom_torsion_atom_site_label_4
_geom_torsion
_geom_torsion_site_symmetry_4
C16 N11 C12 C13 -0.4(4) .
I1 N11 C12 C13 156.69(18) .
N11 C12 C13 C14 -0.2(4) .
N11 C12 C13 C17 -175.8(2) .
C12 C13 C14 C15 1.1(4) .
C17 C13 C14 C15 176.8(2) .
C13 C14 C15 C16 -1.4(4) .
C12 N11 C16 C15 0.1(4) .
I1 N11 C16 C15 -158.2(2) .
C14 C15 C16 N11 0.8(4) .
C14 C13 C17 O17 -25.6(3) .
C12 C13 C17 O17 150.0(2) .
C14 C13 C17 N17 155.1(2) .
C12 C13 C17 N17 -29.3(3) .
O17 C17 N17 C21 -2.1(4) .
C13 C17 N17 C21 177.1(2) .
C17 N17 C21 C22 -175.9(2) .
N17 C21 C22 C23 -177.13(19) .
C21 C22 C23 C23 177.8(2) 2_765
